data_4515727
loop_
_publ_author_name
'Zhang, Luoqiang'
'Zhu, Lei'
'Zhang, Yuming'
'Yang, Yudong'
'Wu, Yimin'
'Ma, Weixin'
'Lan, Yu'
'You, Jingsong'

_publ_section_title
;
 Experimental and Theoretical Studies on Ru(II)-Catalyzed Oxidative
 C--H/C--H Coupling of Phenols with Aromatic Amides Using Air as Oxidant:
 Scope, Synthetic Applications, and Mechanistic Insights
;
_journal_issue 9
_journal_name_full 'ACS Catalysis'
_journal_page_first 8324
_journal_paper_doi 10.1021/acscatal.8b02816
_journal_volume 8
_journal_year 2018
_chemical_formula_moiety 'C33 H39 N2 O2 Ru, F6 Sb'
_chemical_formula_sum 'C33 H39 F6 N2 O2 Ru Sb'
_chemical_formula_weight 832.48
_space_group_crystal_system monoclinic
_space_group_IT_number 14
_space_group_name_Hall '-P 2ybc'
_space_group_name_H-M_alt 'P 1 21/c 1'
_atom_sites_solution_hydrogens geom
_atom_sites_solution_primary direct
_audit_creation_date 2017-05-23
_audit_creation_method
;
Olex2 1.2
(compiled 2016.02.19 svn.r3266 for OlexSys, GUI svn.r5155)
;
_cell_angle_alpha 90
_cell_angle_beta 98.3993(17)
_cell_angle_gamma 90
_cell_formula_units_Z 4
_cell_length_a 13.2275(2)
_cell_length_b 10.9193(2)
_cell_length_c 24.4944(4)
_cell_measurement_reflns_used 5367
_cell_measurement_temperature 293.4(5)
_cell_measurement_theta_max 72.6000
_cell_measurement_theta_min 4.0460
_cell_volume 3499.90(10)
_computing_cell_refinement 'CrysAlisPro 1.171.38.46 (Rigaku OD, 2015)'
_computing_data_collection 'CrysAlisPro 1.171.38.46 (Rigaku OD, 2015)'
_computing_data_reduction 'CrysAlisPro 1.171.38.46 (Rigaku OD, 2015)'
_computing_molecular_graphics 'Olex2 (Dolomanov et al., 2009)'
_computing_publication_material 'Olex2 (Dolomanov et al., 2009)'
_computing_structure_refinement 'ShelXL (Sheldrick, 2015)'
_computing_structure_solution 'ShelXT (Sheldrick, 2015)'
_diffrn_ambient_environment air
_diffrn_ambient_temperature 293.4(5)
_diffrn_detector 'CCD plate'
_diffrn_detector_area_resol_mean 15.9595
_diffrn_detector_type EosS2
_diffrn_measured_fraction_theta_full 1.000
_diffrn_measured_fraction_theta_max 0.987
_diffrn_measurement_details
;
List of Runs (angles in degrees, time in seconds):

  # Type    Start    End  Width  t~exp~   \w     \q     \k     \f   Frames
--------------------------------------------------------------------------
  1  \w   -104.00 -20.00   1.00    1.22    --  -36.29 -57.00  30.00   84
  2  \w    -53.00  31.00   1.00    1.22    --  -36.29  57.00-180.00   84
  3  \w   -108.00  -7.00   1.00    1.22    --  -36.29 -19.00-180.00  101
  4  \w      1.00  75.00   1.00    1.22    --   36.29 -99.00-180.00   74
  5  \w     23.00  90.00   1.00    1.22    --   36.29-125.00  90.00   67
  6  \w    -31.00  53.00   1.00    1.22    --   36.29 -57.00-120.00   84
  7  \w     91.00 176.00   1.00    4.89    --  108.71  61.00-180.00   85
  8  \w     39.00 109.00   1.00    4.89    --  108.71 -94.00 120.00   70
  9  \w     40.00 126.00   1.00    4.89    --  108.71 -45.00 150.00   86
 10  \w     42.00 127.00   1.00    4.89    --  108.71 -61.00  60.00   85
 11  \w     39.00  69.00   1.00    4.89    --  108.71-111.00  60.00   30
;
_diffrn_measurement_device 'four-circle diffractometer'
_diffrn_measurement_device_type 'New Gemini, Dual, Cu at zero, EosS2'
_diffrn_measurement_method '\w scans'
_diffrn_orient_matrix_type 'CrysAlisPro convention (1999,Acta A55,543-557)'
_diffrn_orient_matrix_UB_11 0.1139951000
_diffrn_orient_matrix_UB_12 0.0254946000
_diffrn_orient_matrix_UB_13 -0.0020765000
_diffrn_orient_matrix_UB_21 0.0182956000
_diffrn_orient_matrix_UB_22 -0.1377916000
_diffrn_orient_matrix_UB_23 -0.0078699000
_diffrn_orient_matrix_UB_31 -0.0233456000
_diffrn_orient_matrix_UB_32 0.0164364000
_diffrn_orient_matrix_UB_33 -0.0630730000
_diffrn_radiation_monochromator graphite
_diffrn_radiation_probe x-ray
_diffrn_radiation_type CuK\a
_diffrn_radiation_wavelength 1.54184
_diffrn_reflns_av_R_equivalents 0.0484
_diffrn_reflns_av_unetI/netI 0.0479
_diffrn_reflns_Laue_measured_fraction_full 1.000
_diffrn_reflns_Laue_measured_fraction_max 0.987
_diffrn_reflns_limit_h_max 16
_diffrn_reflns_limit_h_min -15
_diffrn_reflns_limit_k_max 12
_diffrn_reflns_limit_k_min -13
_diffrn_reflns_limit_l_max 19
_diffrn_reflns_limit_l_min -30
_diffrn_reflns_number 18727
_diffrn_reflns_point_group_measured_fraction_full 1.000
_diffrn_reflns_point_group_measured_fraction_max 0.987
_diffrn_reflns_theta_full 67.684
_diffrn_reflns_theta_max 72.840
_diffrn_reflns_theta_min 3.648
_diffrn_source 'fine-focus sealed X-ray tube'
_diffrn_source_type 'Enhance (Cu) X-ray Source'
_exptl_absorpt_coefficient_mu 10.164
_exptl_absorpt_correction_T_max 1.00000
_exptl_absorpt_correction_T_min 0.42556
_exptl_absorpt_correction_type multi-scan
_exptl_absorpt_process_details
;
CrysAlisPro 1.171.38.46 (Rigaku Oxford Diffraction, 2015)
Empirical absorption correction using spherical harmonics,
 implemented in SCALE3 ABSPACK scaling algorithm.
;
_exptl_crystal_colour 'clear reddish red'
_exptl_crystal_colour_lustre clear
_exptl_crystal_colour_modifier reddish
_exptl_crystal_colour_primary red
_exptl_crystal_density_diffrn 1.580
_exptl_crystal_description block
_exptl_crystal_F_000 1664
_exptl_crystal_size_max 0.5
_exptl_crystal_size_mid 0.5
_exptl_crystal_size_min 0.4
_refine_diff_density_max 1.576
_refine_diff_density_min -1.638
_refine_diff_density_rms 0.150
_refine_ls_extinction_method none
_refine_ls_goodness_of_fit_ref 1.012
_refine_ls_hydrogen_treatment constr
_refine_ls_matrix_type full
_refine_ls_number_parameters 413
_refine_ls_number_reflns 6892
_refine_ls_number_restraints 0
_refine_ls_restrained_S_all 1.012
_refine_ls_R_factor_all 0.0668
_refine_ls_R_factor_gt 0.0596
_refine_ls_shift/su_max 0.002
_refine_ls_shift/su_mean 0.000
_refine_ls_structure_factor_coef Fsqd
_refine_ls_weighting_details 'w=1/[\s^2^(Fo^2^)+(0.1031P)^2^+6.0651P] where P=(Fo^2^+2Fc^2^)/3'
_refine_ls_weighting_scheme calc
_refine_ls_wR_factor_gt 0.1555
_refine_ls_wR_factor_ref 0.1654
_reflns_Friedel_coverage 0.000
_reflns_number_gt 5977
_reflns_number_total 6892
_reflns_threshold_expression 'I > 2\s(I)'
_cod_data_source_file cs8b02816_si_004.cif
_cod_data_source_block yjs-333
_cod_original_cell_volume 3499.90(12)
_cod_database_code 4515727
_shelx_space_group_comment
;
The symmetry employed for this shelxl refinement is uniquely defined
by the following loop, which should always be used as a source of
symmetry information in preference to the above space-group names.
They are only intended as comments.
;
_reflns_odcompleteness_completeness 86.73
_reflns_odcompleteness_iscentric 1
_reflns_odcompleteness_theta 66.97
_olex2_refinement_description
;
1. Fixed Uiso
 At 1.2 times of:
  All C(H) groups, All N(H) groups
 At 1.5 times of:
  All C(H,H,H) groups
2.a Ternary CH refined with riding coordinates:
 C00V(H00V)
2.b Aromatic/amide H refined with riding coordinates:
 N004(H004), C00D(H00D), C00E(H00E), C00G(H00G), C00I(H00I), C00K(H00K),
 C00L(H00L), C00M(H00M), C00N(H00N), C00P(H00P), C00R(H00R), C00S(H00S),
 C00T(H00T), C00X(H00X), C011(H011), C013(H013), C014(H014)
2.c Idealised Me refined as rotating group:
 C00Y(H00A,H00B,H00C), C010(H01A,H01B,H01C), C012(H01D,H01E,H01F), C016(H01G,
 H01H,H01I), C017(H01J,H01K,H01L), C018(H01M,H01N,H01O), C019(H01P,H01Q,H01R)
;
_shelx_shelxl_version_number 2014/7
_olex2_date_sample_data_collection 2017-05-23
_olex2_submission_special_instructions 'No special instructions were received'
_oxdiff_exptl_absorpt_empirical_details
;
Empirical correction (ABSPACK) includes:
- Absorption correction using spherical harmonics
- Frame scaling
- Detector area scaling
;
_oxdiff_exptl_absorpt_empirical_full_max 1.899
_oxdiff_exptl_absorpt_empirical_full_min 0.692

loop_
_space_group_symop_operation_xyz
'x, y, z'
'-x, y+1/2, -z+1/2'
'-x, -y, -z'
'x, -y-1/2, z-1/2'

loop_
_atom_site_label
_atom_site_type_symbol
_atom_site_fract_x
_atom_site_fract_y
_atom_site_fract_z
_atom_site_U_iso_or_equiv
_atom_site_adp_type
_atom_site_occupancy
_atom_site_site_symmetry_order
_atom_site_calc_flag
_atom_site_refinement_flags_posn
Ru01 Ru 0.24753(2) 0.58285(4) 0.60102(2) 0.03409(14) Uani 1 1 d .
Sb02 Sb 0.77565(3) 0.96901(4) 0.64958(2) 0.06200(17) Uani 1 1 d .
O003 O 0.3759(2) 0.5984(3) 0.66320(12) 0.0341(7) Uani 1 1 d .
N004 N 0.5188(3) 0.7040(4) 0.69405(15) 0.0383(9) Uani 1 1 d .
H004 H 0.5594 0.7613 0.6868 0.046 Uiso 1 1 calc R
N005 N 0.3470(3) 0.4760(4) 0.55757(16) 0.0320(8) Uani 1 1 d .
O006 O 0.2669(4) 0.5476(4) 0.47661(16) 0.0614(13) Uani 1 1 d .
F007 F 0.6713(4) 1.0729(5) 0.6175(2) 0.0818(13) Uani 1 1 d .
C008 C 0.4052(3) 0.7739(5) 0.61228(17) 0.0317(9) Uani 1 1 d .
C009 C 0.4341(3) 0.6884(4) 0.65851(17) 0.0315(9) Uani 1 1 d .
C00A C 0.3179(3) 0.7385(4) 0.57642(17) 0.0319(9) Uani 1 1 d .
F00B F 0.6831(5) 0.9003(7) 0.6910(3) 0.136(3) Uani 1 1 d .
F00C F 0.8122(6) 1.0836(6) 0.7056(3) 0.123(3) Uani 1 1 d .
C00D C 0.4582(4) 0.8812(5) 0.6042(2) 0.0428(11) Uani 1 1 d .
H00D H 0.5161 0.9026 0.6286 0.051 Uiso 1 1 calc R
C00E C 0.2867(4) 0.8147(5) 0.5309(2) 0.0462(12) Uani 1 1 d .
H00E H 0.2303 0.7925 0.5056 0.055 Uiso 1 1 calc R
C00F C 0.5503(5) 0.6321(5) 0.7454(2) 0.0474(13) Uani 1 1 d .
C00G C 0.4179(4) 0.4028(5) 0.5871(2) 0.0385(10) Uani 1 1 d .
H00G H 0.4264 0.4077 0.6254 0.046 Uiso 1 1 calc R
C00H C 0.3376(4) 0.4699(5) 0.50270(19) 0.0375(10) Uani 1 1 d .
C00I C 0.4661(5) 0.3174(6) 0.5066(3) 0.0526(14) Uani 1 1 d .
H00I H 0.5061 0.2636 0.4895 0.063 Uiso 1 1 calc R
C00J C 0.2295(4) 0.5336(5) 0.4206(2) 0.0415(11) Uani 1 1 d .
C00K C 0.4769(4) 0.3228(5) 0.5633(2) 0.0479(12) Uani 1 1 d .
H00K H 0.5236 0.2728 0.5849 0.057 Uiso 1 1 calc R
C00L C 0.3962(5) 0.3913(6) 0.4753(2) 0.0490(13) Uani 1 1 d .
H00L H 0.3882 0.3889 0.4369 0.059 Uiso 1 1 calc R
C00M C 0.1108(4) 0.4948(6) 0.5579(3) 0.0515(14) Uani 1 1 d .
H00M H 0.1056 0.4541 0.5243 0.062 Uiso 1 1 calc R
C00N C 0.1489(5) 0.4918(8) 0.6577(3) 0.0645(19) Uani 1 1 d .
H00N H 0.1662 0.4511 0.6911 0.077 Uiso 1 1 calc R
F00O F 0.7347(7) 0.8550(7) 0.5941(4) 0.168(4) Uani 1 1 d .
C00P C 0.2360(5) 0.6325(6) 0.3877(3) 0.0558(14) Uani 1 1 d .
H00P H 0.2682 0.7040 0.4015 0.067 Uiso 1 1 calc R
C00Q C 0.1329(4) 0.4250(6) 0.6077(3) 0.0524(15) Uani 1 1 d .
C00R C 0.1383(5) 0.6235(9) 0.6568(3) 0.070(2) Uani 1 1 d .
H00R H 0.1525 0.6666 0.6898 0.084 Uiso 1 1 calc R
C00S C 0.3381(6) 0.9219(6) 0.5231(2) 0.0534(15) Uani 1 1 d .
H00S H 0.3152 0.9722 0.4932 0.064 Uiso 1 1 calc R
C00T C 0.4244(6) 0.9548(5) 0.5600(2) 0.0534(14) Uani 1 1 d .
H00T H 0.4590 1.0269 0.5546 0.064 Uiso 1 1 calc R
C00U C 0.1424(6) 0.5200(10) 0.3117(3) 0.080(3) Uani 1 1 d .
C00V C 0.1406(6) 0.2865(8) 0.6086(4) 0.074(2) Uani 1 1 d .
H00V H 0.1923 0.2628 0.6396 0.089 Uiso 1 1 calc R
F00W F 0.8779(5) 0.8650(7) 0.6844(4) 0.157(4) Uani 1 1 d .
C00X C 0.1802(6) 0.4286(7) 0.4015(3) 0.0641(18) Uani 1 1 d .
H00X H 0.1757 0.3625 0.4250 0.077 Uiso 1 1 calc R
C00Y C 0.6518(6) 0.6878(8) 0.7716(3) 0.085(3) Uani 1 1 d .
H00A H 0.7022 0.6755 0.7476 0.127 Uiso 1 1 calc GR
H00B H 0.6740 0.6489 0.8065 0.127 Uiso 1 1 calc GR
H00C H 0.6431 0.7739 0.7772 0.127 Uiso 1 1 calc GR
C00Z C 0.1074(4) 0.6879(7) 0.6081(4) 0.070(2) Uani 1 1 d .
C010 C 0.5642(7) 0.4987(7) 0.7325(3) 0.074(2) Uani 1 1 d .
H01A H 0.4988 0.4626 0.7198 0.111 Uiso 1 1 calc GR
H01B H 0.5954 0.4571 0.7652 0.111 Uiso 1 1 calc GR
H01C H 0.6072 0.4915 0.7043 0.111 Uiso 1 1 calc GR
C011 C 0.0965(4) 0.6219(7) 0.5578(3) 0.0610(17) Uani 1 1 d .
H011 H 0.0797 0.6632 0.5245 0.073 Uiso 1 1 calc R
C012 C 0.4703(7) 0.6486(8) 0.7836(2) 0.071(2) Uani 1 1 d .
H01D H 0.4646 0.7339 0.7922 0.107 Uiso 1 1 calc GR
H01E H 0.4904 0.6034 0.8170 0.107 Uiso 1 1 calc GR
H01F H 0.4056 0.6190 0.7657 0.107 Uiso 1 1 calc GR
C013 C 0.1931(7) 0.6231(9) 0.3328(3) 0.079(2) Uani 1 1 d .
H013 H 0.1988 0.6890 0.3094 0.095 Uiso 1 1 calc R
C014 C 0.1374(6) 0.4223(9) 0.3470(3) 0.076(2) Uani 1 1 d .
H014 H 0.1044 0.3509 0.3336 0.091 Uiso 1 1 calc R
F015 F 0.8617(8) 1.0475(11) 0.6055(5) 0.201(5) Uani 1 1 d .
C016 C 0.1707(9) 0.2315(9) 0.5563(5) 0.114(4) Uani 1 1 d .
H01G H 0.1157 0.2421 0.5264 0.171 Uiso 1 1 calc GR
H01H H 0.1845 0.1458 0.5619 0.171 Uiso 1 1 calc GR
H01I H 0.2307 0.2720 0.5475 0.171 Uiso 1 1 calc GR
C017 C 0.0935(7) 0.8255(9) 0.6080(6) 0.113(4) Uani 1 1 d .
H01J H 0.1504 0.8626 0.6308 0.169 Uiso 1 1 calc GR
H01K H 0.0315 0.8453 0.6222 0.169 Uiso 1 1 calc GR
H01L H 0.0895 0.8558 0.5710 0.169 Uiso 1 1 calc GR
C018 C 0.0395(10) 0.2362(13) 0.6188(7) 0.169(7) Uani 1 1 d .
H01M H 0.0173 0.2790 0.6492 0.254 Uiso 1 1 calc GR
H01N H 0.0465 0.1506 0.6275 0.254 Uiso 1 1 calc GR
H01O H -0.0099 0.2469 0.5864 0.254 Uiso 1 1 calc GR
C019 C 0.0929(12) 0.5106(15) 0.2527(4) 0.150(7) Uani 1 1 d .
H01P H 0.0404 0.5716 0.2454 0.226 Uiso 1 1 calc GR
H01Q H 0.0633 0.4307 0.2461 0.226 Uiso 1 1 calc GR
H01R H 0.1433 0.5234 0.2288 0.226 Uiso 1 1 calc GR

loop_
_atom_site_aniso_label
_atom_site_aniso_U_11
_atom_site_aniso_U_22
_atom_site_aniso_U_33
_atom_site_aniso_U_23
_atom_site_aniso_U_13
_atom_site_aniso_U_12
Ru01 0.02519(19) 0.0458(2) 0.0306(2) -0.00825(14) 0.00173(13) -0.00328(13)
Sb02 0.0462(2) 0.0591(3) 0.0822(3) -0.0147(2) 0.0144(2) -0.01662(18)
O003 0.0335(15) 0.0406(18) 0.0252(14) -0.0002(12) -0.0055(12) -0.0116(13)
N004 0.039(2) 0.044(2) 0.0294(18) 0.0068(17) -0.0046(15) -0.0141(18)
N005 0.0287(17) 0.036(2) 0.0313(18) -0.0052(15) 0.0040(14) 0.0036(15)
O006 0.092(3) 0.055(2) 0.0320(18) -0.0107(17) -0.008(2) 0.033(2)
F007 0.095(3) 0.079(3) 0.070(3) 0.010(2) 0.008(2) -0.005(3)
C008 0.031(2) 0.038(2) 0.0257(19) -0.0023(17) 0.0048(16) -0.0003(18)
C009 0.034(2) 0.035(2) 0.0248(19) -0.0043(17) 0.0048(16) -0.0058(18)
C00A 0.035(2) 0.034(2) 0.0266(19) -0.0049(17) 0.0057(17) 0.0034(18)
F00B 0.095(4) 0.150(6) 0.160(6) 0.094(5) 0.007(4) -0.031(4)
F00C 0.162(7) 0.086(4) 0.107(4) -0.027(3) -0.033(4) -0.012(4)
C00D 0.056(3) 0.040(3) 0.033(2) -0.001(2) 0.006(2) -0.006(2)
C00E 0.051(3) 0.053(3) 0.031(2) -0.004(2) -0.004(2) 0.018(2)
C00F 0.055(3) 0.045(3) 0.036(2) 0.010(2) -0.014(2) -0.012(2)
C00G 0.036(2) 0.040(3) 0.038(2) 0.0003(19) 0.0005(19) 0.001(2)
C00H 0.047(3) 0.037(3) 0.029(2) -0.0022(18) 0.0051(19) 0.004(2)
C00I 0.054(3) 0.047(3) 0.061(3) -0.007(3) 0.021(3) 0.007(3)
C00J 0.050(3) 0.040(3) 0.033(2) -0.004(2) 0.000(2) 0.009(2)
C00K 0.041(3) 0.043(3) 0.058(3) 0.002(2) 0.002(2) 0.006(2)
C00L 0.066(3) 0.045(3) 0.038(3) -0.005(2) 0.013(2) 0.000(3)
C00M 0.025(2) 0.065(4) 0.058(3) -0.009(3) -0.017(2) -0.016(2)
C00N 0.038(3) 0.105(6) 0.056(3) 0.011(4) 0.022(3) -0.020(3)
F00O 0.187(8) 0.102(5) 0.192(8) -0.087(5) -0.054(7) 0.029(5)
C00P 0.063(4) 0.048(3) 0.054(3) 0.002(3) 0.002(3) 0.009(3)
C00Q 0.024(2) 0.067(4) 0.064(4) 0.003(3) 0.000(2) -0.020(2)
C00R 0.045(3) 0.107(6) 0.068(4) -0.028(4) 0.040(3) -0.010(4)
C00S 0.073(4) 0.047(3) 0.039(3) 0.007(2) 0.005(3) 0.016(3)
C00T 0.080(4) 0.035(3) 0.047(3) 0.008(2) 0.016(3) -0.002(3)
C00U 0.070(5) 0.119(7) 0.043(3) -0.012(4) -0.015(3) 0.043(5)
C00V 0.050(3) 0.065(4) 0.102(6) 0.013(4) -0.007(4) -0.011(3)
F00W 0.080(4) 0.104(5) 0.262(10) -0.045(6) -0.060(5) 0.017(4)
C00X 0.084(5) 0.052(4) 0.057(4) -0.008(3) 0.013(3) -0.009(3)
C00Y 0.078(5) 0.090(6) 0.070(4) 0.028(4) -0.043(4) -0.037(4)
C00Z 0.032(3) 0.074(5) 0.107(6) -0.017(4) 0.023(3) 0.019(3)
C010 0.088(5) 0.053(4) 0.071(4) 0.007(3) -0.021(4) 0.008(4)
C011 0.020(2) 0.075(4) 0.082(4) 0.009(4) -0.012(2) 0.010(2)
C012 0.100(6) 0.076(5) 0.035(3) 0.011(3) 0.002(3) -0.012(4)
C013 0.103(6) 0.084(6) 0.049(4) 0.016(4) 0.004(4) 0.038(5)
C014 0.058(4) 0.093(6) 0.070(5) -0.043(4) -0.008(3) -0.006(4)
F015 0.153(8) 0.224(11) 0.258(11) 0.005(9) 0.137(8) -0.067(7)
C016 0.107(8) 0.055(5) 0.188(12) -0.019(6) 0.045(8) -0.022(5)
C017 0.076(6) 0.086(7) 0.188(12) -0.020(7) 0.060(7) 0.032(5)
C018 0.124(10) 0.096(9) 0.31(2) 0.015(11) 0.104(13) -0.053(8)
C019 0.147(12) 0.219(17) 0.066(6) -0.030(8) -0.050(7) 0.069(11)

loop_
_atom_type_symbol
_atom_type_description
_atom_type_scat_dispersion_real
_atom_type_scat_dispersion_imag
_atom_type_scat_source
C C 0.0181 0.0091 'International Tables Vol C Tables 4.2.6.8 and 6.1.1.4'
H H 0.0000 0.0000 'International Tables Vol C Tables 4.2.6.8 and 6.1.1.4'
F F 0.0727 0.0534 'International Tables Vol C Tables 4.2.6.8 and 6.1.1.4'
N N 0.0311 0.0180 'International Tables Vol C Tables 4.2.6.8 and 6.1.1.4'
O O 0.0492 0.0322 'International Tables Vol C Tables 4.2.6.8 and 6.1.1.4'
Ru Ru 0.0552 3.2960 'International Tables Vol C Tables 4.2.6.8 and 6.1.1.4'
Sb Sb -0.0562 5.8946 'International Tables Vol C Tables 4.2.6.8 and 6.1.1.4'

loop_
_geom_angle_atom_site_label_1
_geom_angle_atom_site_label_2
_geom_angle_atom_site_label_3
_geom_angle
O003 Ru01 N005 85.13(14)
O003 Ru01 C00M 155.0(2)
O003 Ru01 C00N 93.89(19)
O003 Ru01 C00Q 118.27(18)
O003 Ru01 C00R 93.9(2)
O003 Ru01 C00Z 119.8(2)
O003 Ru01 C011 157.5(2)
N005 Ru01 C00M 92.6(2)
N005 Ru01 C00N 120.9(3)
N005 Ru01 C00Q 94.9(2)
N005 Ru01 C00R 158.7(3)
N005 Ru01 C00Z 154.3(2)
N005 Ru01 C011 116.9(2)
C00A Ru01 O003 78.21(15)
C00A Ru01 N005 88.13(16)
C00A Ru01 C00M 126.7(2)
C00A Ru01 C00N 149.5(3)
C00A Ru01 C00Q 163.4(2)
C00A Ru01 C00R 112.6(3)
C00A Ru01 C00Z 90.9(3)
C00A Ru01 C011 96.8(2)
C00M Ru01 C00N 65.9(3)
C00M Ru01 C00Q 37.0(2)
C00M Ru01 C00Z 67.7(3)
C00N Ru01 C00Q 35.9(3)
C00R Ru01 C00M 79.3(3)
C00R Ru01 C00N 37.9(3)
C00R Ru01 C00Q 66.8(3)
C00R Ru01 C00Z 37.1(3)
C00Z Ru01 C00N 67.4(3)
C00Z Ru01 C00Q 79.4(3)
C011 Ru01 C00M 37.6(3)
C011 Ru01 C00N 79.2(3)
C011 Ru01 C00Q 67.3(3)
C011 Ru01 C00R 67.4(3)
C011 Ru01 C00Z 37.8(3)
F007 Sb02 F00W 177.6(4)
F007 Sb02 F015 87.4(4)
F00B Sb02 F007 88.2(3)
F00B Sb02 F00C 89.4(4)
F00B Sb02 F00O 89.1(5)
F00B Sb02 F00W 89.8(4)
F00B Sb02 F015 175.6(4)
F00C Sb02 F007 89.9(3)
F00C Sb02 F00W 88.8(3)
F00C Sb02 F015 90.1(5)
F00O Sb02 F007 88.9(3)
F00O Sb02 F00C 178.1(4)
F00O Sb02 F00W 92.4(4)
F00O Sb02 F015 91.2(5)
F00W Sb02 F015 94.6(5)
C009 O003 Ru01 115.6(3)
C009 N004 H004 116.8
C009 N004 C00F 126.3(4)
C00F N004 H004 116.8
C00G N005 Ru01 118.7(3)
C00H N005 Ru01 123.5(3)
C00H N005 C00G 117.6(4)
C00H O006 C00J 121.1(4)
C00A C008 C009 113.9(4)
C00D C008 C009 124.2(4)
C00D C008 C00A 121.9(4)
O003 C009 N004 120.5(4)
O003 C009 C008 118.0(4)
N004 C009 C008 121.5(4)
C008 C00A Ru01 114.1(3)
C008 C00A C00E 117.1(5)
C00E C00A Ru01 128.7(4)
C008 C00D H00D 120.2
C00T C00D C008 119.5(5)
C00T C00D H00D 120.2
C00A C00E H00E 119.4
C00S C00E C00A 121.3(5)
C00S C00E H00E 119.4
N004 C00F C00Y 105.4(5)
N004 C00F C010 111.1(5)
N004 C00F C012 108.8(5)
C010 C00F C00Y 110.3(6)
C010 C00F C012 111.1(6)
C012 C00F C00Y 110.0(6)
N005 C00G H00G 118.5
N005 C00G C00K 123.0(5)
C00K C00G H00G 118.5
N005 C00H O006 113.6(4)
N005 C00H C00L 122.7(5)
O006 C00H C00L 123.6(5)
C00K C00I H00I 120.0
C00L C00I H00I 120.0
C00L C00I C00K 120.0(5)
C00P C00J O006 116.9(5)
C00P C00J C00X 122.1(6)
C00X C00J O006 120.8(6)
C00G C00K C00I 118.7(5)
C00G C00K H00K 120.7
C00I C00K H00K 120.7
C00H C00L H00L 121.0
C00I C00L C00H 118.0(5)
C00I C00L H00L 121.0
Ru01 C00M H00M 126.0
C00Q C00M Ru01 76.7(3)
C00Q C00M H00M 118.7
C011 C00M Ru01 70.5(3)
C011 C00M H00M 118.7
C011 C00M C00Q 122.7(6)
Ru01 C00N H00N 131.1
C00Q C00N Ru01 73.9(3)
C00Q C00N H00N 120.0
C00Q C00N C00R 119.9(7)
C00R C00N Ru01 67.6(3)
C00R C00N H00N 120.0
C00J C00P H00P 121.1
C00J C00P C013 117.7(7)
C013 C00P H00P 121.1
C00M C00Q Ru01 66.3(3)
C00M C00Q C00V 123.3(7)
C00N C00Q Ru01 70.1(3)
C00N C00Q C00M 116.6(6)
C00N C00Q C00V 120.1(7)
C00V C00Q Ru01 134.4(5)
Ru01 C00R H00R 125.5
C00N C00R Ru01 74.6(3)
C00N C00R H00R 119.0
C00Z C00R Ru01 72.8(3)
C00Z C00R C00N 122.1(7)
C00Z C00R H00R 119.0
C00E C00S H00S 120.0
C00E C00S C00T 120.0(5)
C00T C00S H00S 120.0
C00D C00T C00S 120.2(6)
C00D C00T H00T 119.9
C00S C00T H00T 119.9
C013 C00U C014 117.6(6)
C013 C00U C019 122.6(11)
C014 C00U C019 119.7(11)
C00Q C00V H00V 108.2
C00Q C00V C016 114.0(7)
C016 C00V H00V 108.2
C018 C00V C00Q 107.9(8)
C018 C00V H00V 108.2
C018 C00V C016 110.3(9)
C00J C00X H00X 120.6
C00J C00X C014 118.9(7)
C014 C00X H00X 120.6
C00F C00Y H00A 109.5
C00F C00Y H00B 109.5
C00F C00Y H00C 109.5
H00A C00Y H00B 109.5
H00A C00Y H00C 109.5
H00B C00Y H00C 109.5
C00R C00Z Ru01 70.2(3)
C00R C00Z C011 117.9(7)
C00R C00Z C017 121.5(9)
C011 C00Z Ru01 69.4(3)
C011 C00Z C017 120.4(9)
C017 C00Z Ru01 128.2(6)
C00F C010 H01A 109.5
C00F C010 H01B 109.5
C00F C010 H01C 109.5
H01A C010 H01B 109.5
H01A C010 H01C 109.5
H01B C010 H01C 109.5
Ru01 C011 H011 127.6
C00M C011 Ru01 71.9(3)
C00M C011 C00Z 120.4(7)
C00M C011 H011 119.8
C00Z C011 Ru01 72.8(3)
C00Z C011 H011 119.8
C00F C012 H01D 109.5
C00F C012 H01E 109.5
C00F C012 H01F 109.5
H01D C012 H01E 109.5
H01D C012 H01F 109.5
H01E C012 H01F 109.5
C00P C013 H013 118.8
C00U C013 C00P 122.3(8)
C00U C013 H013 118.8
C00U C014 H014 119.4
C00X C014 C00U 121.3(7)
C00X C014 H014 119.4
C00V C016 H01G 109.5
C00V C016 H01H 109.5
C00V C016 H01I 109.5
H01G C016 H01H 109.5
H01G C016 H01I 109.5
H01H C016 H01I 109.5
C00Z C017 H01J 109.5
C00Z C017 H01K 109.5
C00Z C017 H01L 109.5
H01J C017 H01K 109.5
H01J C017 H01L 109.5
H01K C017 H01L 109.5
C00V C018 H01M 109.5
C00V C018 H01N 109.5
C00V C018 H01O 109.5
H01M C018 H01N 109.5
H01M C018 H01O 109.5
H01N C018 H01O 109.5
C00U C019 H01P 109.5
C00U C019 H01Q 109.5
C00U C019 H01R 109.5
H01P C019 H01Q 109.5
H01P C019 H01R 109.5
H01Q C019 H01R 109.5

loop_
_geom_bond_atom_site_label_1
_geom_bond_atom_site_label_2
_geom_bond_distance
Ru01 O003 2.116(3)
Ru01 N005 2.152(4)
Ru01 C00A 2.069(5)
Ru01 C00M 2.181(4)
Ru01 C00N 2.268(6)
Ru01 C00Q 2.317(6)
Ru01 C00R 2.175(5)
Ru01 C00Z 2.208(5)
Ru01 C011 2.163(5)
Sb02 F007 1.868(5)
Sb02 F00B 1.859(6)
Sb02 F00C 1.867(5)
Sb02 F00O 1.864(6)
Sb02 F00W 1.873(7)
Sb02 F015 1.885(7)
O003 C009 1.264(6)
N004 H004 0.8600
N004 C009 1.325(6)
N004 C00F 1.490(6)
N005 C00G 1.358(6)
N005 C00H 1.333(6)
O006 C00H 1.352(7)
O006 C00J 1.396(6)
C008 C009 1.474(6)
C008 C00A 1.399(6)
C008 C00D 1.395(7)
C00A C00E 1.403(7)
C00D H00D 0.9300
C00D C00T 1.370(8)
C00E H00E 0.9300
C00E C00S 1.382(9)
C00F C00Y 1.528(8)
C00F C010 1.508(10)
C00F C012 1.522(10)
C00G H00G 0.9300
C00G C00K 1.359(8)
C00H C00L 1.393(8)
C00I H00I 0.9300
C00I C00K 1.377(9)
C00I C00L 1.374(9)
C00J C00P 1.358(9)
C00J C00X 1.368(9)
C00K H00K 0.9300
C00L H00L 0.9300
C00M H00M 0.9300
C00M C00Q 1.432(9)
C00M C011 1.400(10)
C00N H00N 0.9300
C00N C00Q 1.414(10)
C00N C00R 1.444(12)
C00P H00P 0.9300
C00P C013 1.385(10)
C00Q C00V 1.516(11)
C00R H00R 0.9300
C00R C00Z 1.393(12)
C00S H00S 0.9300
C00S C00T 1.396(10)
C00T H00T 0.9300
C00U C013 1.372(14)
C00U C014 1.380(14)
C00U C019 1.501(10)
C00V H00V 0.9800
C00V C016 1.519(14)
C00V C018 1.500(12)
C00X H00X 0.9300
C00X C014 1.375(10)
C00Y H00A 0.9600
C00Y H00B 0.9600
C00Y H00C 0.9600
C00Z C011 1.417(11)
C00Z C017 1.513(12)
C010 H01A 0.9600
C010 H01B 0.9600
C010 H01C 0.9600
C011 H011 0.9300
C012 H01D 0.9600
C012 H01E 0.9600
C012 H01F 0.9600
C013 H013 0.9300
C014 H014 0.9300
C016 H01G 0.9600
C016 H01H 0.9600
C016 H01I 0.9600
C017 H01J 0.9600
C017 H01K 0.9600
C017 H01L 0.9600
C018 H01M 0.9600
C018 H01N 0.9600
C018 H01O 0.9600
C019 H01P 0.9600
C019 H01Q 0.9600
C019 H01R 0.9600

loop_
_geom_torsion_atom_site_label_1
_geom_torsion_atom_site_label_2
_geom_torsion_atom_site_label_3
_geom_torsion_atom_site_label_4
_geom_torsion
Ru01 O003 C009 N004 -177.4(4)
Ru01 O003 C009 C008 2.1(5)
Ru01 N005 C00G C00K 173.1(4)
Ru01 N005 C00H O006 6.9(7)
Ru01 N005 C00H C00L -173.6(4)
Ru01 C00A C00E C00S 174.1(4)
Ru01 C00M C00Q C00N 50.6(4)
Ru01 C00M C00Q C00V -128.8(6)
Ru01 C00M C011 C00Z -56.5(5)
Ru01 C00N C00Q C00M -48.8(4)
Ru01 C00N C00Q C00V 130.6(5)
Ru01 C00N C00R C00Z 57.6(5)
Ru01 C00Q C00V C016 -62.1(10)
Ru01 C00Q C00V C018 175.1(8)
Ru01 C00R C00Z C011 52.0(5)
Ru01 C00R C00Z C017 -123.4(7)
Ru01 C00Z C011 C00M 56.1(5)
N005 C00G C00K C00I 1.4(9)
N005 C00H C00L C00I 0.1(9)
O006 C00H C00L C00I 179.5(6)
O006 C00J C00P C013 -175.7(6)
O006 C00J C00X C014 174.8(6)
C008 C00A C00E C00S -2.1(7)
C008 C00D C00T C00S -0.7(9)
C009 N004 C00F C00Y -179.1(6)
C009 N004 C00F C010 61.5(8)
C009 N004 C00F C012 -61.1(7)
C009 C008 C00A Ru01 4.1(5)
C009 C008 C00A C00E -179.1(4)
C009 C008 C00D C00T -179.5(5)
C00A C008 C009 O003 -4.2(6)
C00A C008 C009 N004 175.3(4)
C00A C008 C00D C00T 0.1(8)
C00A C00E C00S C00T 1.6(9)
C00D C008 C009 O003 175.5(5)
C00D C008 C009 N004 -5.0(7)
C00D C008 C00A Ru01 -175.6(4)
C00D C008 C00A C00E 1.2(7)
C00E C00S C00T C00D -0.2(10)
C00F N004 C009 O003 -7.4(8)
C00F N004 C009 C008 173.1(5)
C00G N005 C00H O006 -178.7(5)
C00G N005 C00H C00L 0.8(8)
C00H N005 C00G C00K -1.6(8)
C00H O006 C00J C00P -125.8(6)
C00H O006 C00J C00X 60.2(9)
C00J O006 C00H N005 -164.4(5)
C00J O006 C00H C00L 16.1(9)
C00J C00P C013 C00U 2.0(12)
C00J C00X C014 C00U -0.7(12)
C00K C00I C00L C00H -0.2(9)
C00L C00I C00K C00G -0.5(9)
C00M C00Q C00V C016 26.2(9)
C00M C00Q C00V C018 -96.7(11)
C00N C00Q C00V C016 -153.1(7)
C00N C00Q C00V C018 84.0(10)
C00N C00R C00Z Ru01 -58.5(5)
C00N C00R C00Z C011 -6.4(9)
C00N C00R C00Z C017 178.1(6)
C00P C00J C00X C014 1.1(11)
C00Q C00M C011 Ru01 58.9(5)
C00Q C00M C011 C00Z 2.4(8)
C00Q C00N C00R Ru01 -54.3(5)
C00Q C00N C00R C00Z 3.3(9)
C00R C00N C00Q Ru01 51.4(5)
C00R C00N C00Q C00M 2.6(8)
C00R C00N C00Q C00V -178.0(6)
C00R C00Z C011 Ru01 -52.4(5)
C00R C00Z C011 C00M 3.6(9)
C00X C00J C00P C013 -1.7(10)
C011 C00M C00Q Ru01 -56.0(4)
C011 C00M C00Q C00N -5.4(8)
C011 C00M C00Q C00V 175.2(6)
C013 C00U C014 C00X 1.0(12)
C014 C00U C013 C00P -1.7(13)
C017 C00Z C011 Ru01 123.1(7)
C017 C00Z C011 C00M 179.1(6)
C019 C00U C013 C00P 178.1(9)
C019 C00U C014 C00X -178.8(9)
